data_4319941
loop_
_publ_author_name
'Lei Zhang'
'Liang-Fu Tang'
'Zhi-Hong Wang'
'Miao Du'
'Miguel Julve'
'Francesc Lloret'
'Ji-Tao Wang'

_publ_contact_author_address
; laboratoir Chimie et Biologie
  des Centres Redox Biologiques
  DBMS-CB/CEA-Grenoble/CNRS/Universite Joseph Fourier
  17 rue Martyrs, 38054 Grenoble
  Cedex 9, France 
;
_publ_contact_author_email lzhang@cea.fr
_publ_contact_author_fax '(33) 04 76 88 91 24'
_publ_contact_author_name 'Dr. Lei Zhang'
_publ_section_title
;
 Ferromagnetic Coupling in a One-Dimensional Molecular Railroad Copper(II)
 Azido Compound Containing a Defective Double Cubane Motif
;
_journal_name_full 'Inorganic Chemistry'
_journal_page_first 3619
_journal_page_last 3622
_journal_paper_doi 10.1021/ic001406f
_journal_volume 40
_journal_year 2001
_chemical_formula_sum 'C7 H8 Cu2 N16'
_chemical_formula_weight 443.37
_chemical_name_systematic
; 
 ? 
;
_space_group_IT_number 2
_symmetry_cell_setting triclinic
_symmetry_space_group_name_Hall '-P 1'
_symmetry_space_group_name_H-M 'P -1'
_atom_sites_solution_hydrogens geom
_atom_sites_solution_primary direct
_atom_sites_solution_secondary difmap
_audit_creation_method SHELXL-97
_cell_angle_alpha 110.756(2)
_cell_angle_beta 97.6260(10)
_cell_angle_gamma 103.771(2)
_cell_formula_units_Z 2
_cell_length_a 7.4073(6)
_cell_length_b 9.8470(8)
_cell_length_c 11.9043(10)
_cell_measurement_temperature 293(2)
_cell_volume 765.75(11)
_computing_structure_refinement 'SHELXL-97 (Sheldrick, 1997)'
_computing_structure_solution 'SHELXS-97 (Sheldrick, 1990)'
_diffrn_ambient_temperature 293(2)
_diffrn_measured_fraction_theta_full 0.983
_diffrn_measured_fraction_theta_max 0.983
_diffrn_radiation_monochromator graphite
_diffrn_radiation_source 'fine-focus sealed tube'
_diffrn_radiation_type MoK\a
_diffrn_radiation_wavelength 0.71073
_diffrn_reflns_av_R_equivalents 0.0141
_diffrn_reflns_av_sigmaI/netI 0.0165
_diffrn_reflns_limit_h_max 9
_diffrn_reflns_limit_h_min -9
_diffrn_reflns_limit_k_max 12
_diffrn_reflns_limit_k_min -5
_diffrn_reflns_limit_l_max 14
_diffrn_reflns_limit_l_min -14
_diffrn_reflns_number 3589
_diffrn_reflns_theta_full 26.37
_diffrn_reflns_theta_max 26.37
_diffrn_reflns_theta_min 1.88
_exptl_absorpt_coefficient_mu 2.810
_exptl_absorpt_correction_T_max 0.5401
_exptl_absorpt_correction_T_min 0.4396
_exptl_crystal_density_diffrn 1.923
_exptl_crystal_density_method 'not measured'
_exptl_crystal_F_000 440
_exptl_crystal_size_max 0.35
_exptl_crystal_size_mid 0.30
_exptl_crystal_size_min 0.25
_refine_diff_density_max 0.460
_refine_diff_density_min -0.426
_refine_diff_density_rms 0.086
_refine_ls_extinction_coef 0.0123(14)
_refine_ls_extinction_expression Fc^*^=kFc[1+0.001xFc^2^\l^3^/sin(2\q)]^-1/4^
_refine_ls_extinction_method SHELXL
_refine_ls_goodness_of_fit_ref 1.093
_refine_ls_hydrogen_treatment mixed
_refine_ls_matrix_type full
_refine_ls_number_parameters 259
_refine_ls_number_reflns 3082
_refine_ls_number_restraints 0
_refine_ls_restrained_S_all 1.093
_refine_ls_R_factor_all 0.0328
_refine_ls_R_factor_gt 0.0301
_refine_ls_shift/su_max 0.001
_refine_ls_shift/su_mean 0.000
_refine_ls_structure_factor_coef Fsqd
_refine_ls_weighting_details 'calc w=1/[\s^2^(Fo^2^)+(0.0565P)^2^+0.2689P] where P=(Fo^2^+2Fc^2^)/3'
_refine_ls_weighting_scheme calc
_refine_ls_wR_factor_gt 0.0860
_refine_ls_wR_factor_ref 0.0882
_reflns_number_gt 2797
_reflns_number_total 3082
_reflns_threshold_expression >2sigma(I)
_cod_data_source_file ic001406f.cif
_cod_data_source_block IC001406f
_cod_database_code 4319941

loop_
_symmetry_equiv_pos_as_xyz
'x, y, z'
'-x, -y, -z'

loop_
_atom_site_label
_atom_site_type_symbol
_atom_site_fract_x
_atom_site_fract_y
_atom_site_fract_z
_atom_site_U_iso_or_equiv
_atom_site_adp_type
_atom_site_occupancy
_atom_site_symmetry_multiplicity
_atom_site_calc_flag
_atom_site_refinement_flags
_atom_site_disorder_assembly
_atom_site_disorder_group
Cu1 Cu -0.11473(4) 0.10147(3) 0.31405(2) 0.02916(12) Uani 1 1 d . . .
Cu2 Cu -0.23798(4) -0.00003(3) 0.51957(3) 0.03132(12) Uani 1 1 d . . .
N1 N -0.0385(3) 0.1623(2) 0.49717(19) 0.0325(5) Uani 1 1 d . . .
N2 N 0.0593(3) 0.2875(3) 0.5758(2) 0.0378(5) Uani 1 1 d . . .
N3 N 0.1576(5) 0.4006(3) 0.6481(3) 0.0725(10) Uani 1 1 d . . .
N4 N -0.2803(3) -0.0753(2) 0.33458(19) 0.0323(4) Uani 1 1 d . . .
N5 N -0.4202(3) -0.1741(3) 0.2596(2) 0.0353(5) Uani 1 1 d . . .
N6 N -0.5491(4) -0.2679(4) 0.1884(3) 0.0650(8) Uani 1 1 d . . .
N7 N -0.1433(4) 0.0531(3) 0.6954(2) 0.0426(6) Uani 1 1 d . . .
N8 N -0.0708(3) 0.1809(3) 0.7746(2) 0.0385(5) Uani 1 1 d . . .
N9 N -0.0019(5) 0.2968(3) 0.8561(3) 0.0611(8) Uani 1 1 d . . .
N10 N -0.4726(4) -0.1583(3) 0.5008(2) 0.0505(7) Uani 1 1 d . . .
N11 N -0.5322(3) -0.1858(2) 0.58068(19) 0.0333(4) Uani 1 1 d . . .
N12 N -0.5995(4) -0.2171(3) 0.6531(3) 0.0508(6) Uani 1 1 d . . .
N13 N 0.0551(3) 0.2902(2) 0.31049(19) 0.0317(4) Uani 1 1 d . . .
N14 N 0.0110(3) 0.3363(2) 0.2182(2) 0.0332(4) Uani 1 1 d . . .
C1 C -0.1813(4) 0.2746(3) 0.1403(3) 0.0366(5) Uani 1 1 d . . .
H1B H -0.194(4) 0.324(3) 0.082(3) 0.037(7) Uiso 1 1 d . . .
H1A H -0.260(4) 0.291(3) 0.193(3) 0.031(7) Uiso 1 1 d . . .
C2 C 0.1599(4) 0.4484(3) 0.2215(3) 0.0410(6) Uani 1 1 d . . .
H2 H 0.147(5) 0.493(4) 0.175(3) 0.056(10) Uiso 1 1 d . . .
C3 C 0.3054(4) 0.4751(3) 0.3169(3) 0.0449(7) Uani 1 1 d . . .
H3 H 0.421(6) 0.545(5) 0.339(4) 0.077(12) Uiso 1 1 d . . .
C4 C 0.2351(4) 0.3745(3) 0.3694(3) 0.0363(6) Uani 1 1 d . . .
H4 H 0.281(4) 0.359(3) 0.430(3) 0.034(8) Uiso 1 1 d . . .
N15 N -0.2123(3) 0.0193(2) 0.13065(19) 0.0312(4) Uani 1 1 d . . .
N16 N -0.2244(3) 0.1120(2) 0.07039(18) 0.0330(4) Uani 1 1 d . . .
C5 C -0.2796(4) 0.0314(4) -0.0524(2) 0.0418(6) Uani 1 1 d . . .
H5 H -0.288(5) 0.086(4) -0.100(3) 0.049(9) Uiso 1 1 d . . .
C6 C -0.3032(4) -0.1178(4) -0.0739(3) 0.0440(7) Uani 1 1 d . . .
H6 H -0.339(5) -0.188(4) -0.142(4) 0.064(11) Uiso 1 1 d . . .
C7 C -0.2592(4) -0.1206(3) 0.0423(2) 0.0366(6) Uani 1 1 d . . .
H7 H -0.262(4) -0.201(4) 0.062(3) 0.042(8) Uiso 1 1 d . . .

loop_
_atom_site_aniso_label
_atom_site_aniso_U_11
_atom_site_aniso_U_22
_atom_site_aniso_U_33
_atom_site_aniso_U_23
_atom_site_aniso_U_13
_atom_site_aniso_U_12
Cu1 0.03286(18) 0.03002(18) 0.02028(17) 0.01330(13) 0.00393(12) -0.00157(13)
Cu2 0.03924(19) 0.02953(19) 0.02207(18) 0.01239(13) 0.00887(13) 0.00109(13)
N1 0.0392(11) 0.0303(11) 0.0221(10) 0.0124(9) 0.0042(8) -0.0010(9)
N2 0.0428(12) 0.0335(12) 0.0318(12) 0.0098(10) 0.0138(10) 0.0048(10)
N3 0.083(2) 0.0456(16) 0.0541(18) -0.0037(14) 0.0248(16) -0.0099(15)
N4 0.0366(11) 0.0318(10) 0.0248(10) 0.0144(9) 0.0063(8) -0.0003(9)
N5 0.0358(11) 0.0362(11) 0.0334(11) 0.0182(10) 0.0090(10) 0.0033(10)
N6 0.0519(16) 0.0629(18) 0.0556(17) 0.0240(15) -0.0032(13) -0.0175(14)
N7 0.0527(14) 0.0473(14) 0.0264(11) 0.0181(11) 0.0109(10) 0.0068(11)
N8 0.0409(12) 0.0451(14) 0.0310(12) 0.0168(11) 0.0072(10) 0.0142(11)
N9 0.0728(19) 0.0481(16) 0.0514(16) 0.0124(14) -0.0049(14) 0.0214(14)
N10 0.0595(15) 0.0461(14) 0.0310(12) 0.0139(11) 0.0143(11) -0.0096(12)
N11 0.0356(11) 0.0346(11) 0.0333(11) 0.0178(9) 0.0106(9) 0.0097(9)
N12 0.0492(14) 0.0740(18) 0.0535(15) 0.0454(14) 0.0258(12) 0.0237(13)
N13 0.0343(10) 0.0305(10) 0.0302(10) 0.0158(9) 0.0074(8) 0.0044(8)
N14 0.0365(11) 0.0319(10) 0.0378(11) 0.0224(9) 0.0114(9) 0.0077(9)
C1 0.0349(13) 0.0445(14) 0.0389(14) 0.0259(12) 0.0104(11) 0.0124(11)
C2 0.0467(15) 0.0322(13) 0.0527(17) 0.0268(13) 0.0181(13) 0.0089(11)
C3 0.0414(14) 0.0304(13) 0.0538(17) 0.0158(12) 0.0111(13) -0.0031(11)
C4 0.0368(13) 0.0335(13) 0.0325(13) 0.0119(11) 0.0064(11) 0.0034(10)
N15 0.0339(10) 0.0360(11) 0.0245(10) 0.0152(9) 0.0064(8) 0.0078(9)
N16 0.0326(10) 0.0445(12) 0.0274(10) 0.0220(9) 0.0079(8) 0.0096(9)
C5 0.0394(13) 0.0664(19) 0.0266(13) 0.0256(13) 0.0099(11) 0.0167(13)
C6 0.0436(15) 0.0574(18) 0.0244(13) 0.0085(13) 0.0066(11) 0.0171(13)
C7 0.0368(13) 0.0391(14) 0.0296(13) 0.0107(11) 0.0061(10) 0.0100(11)

loop_
_atom_type_symbol
_atom_type_description
_atom_type_scat_dispersion_real
_atom_type_scat_dispersion_imag
_atom_type_scat_source
C C 0.0033 0.0016 'International Tables Vol C Tables 4.2.6.8 and 6.1.1.4'
H H 0.0000 0.0000 'International Tables Vol C Tables 4.2.6.8 and 6.1.1.4'
N N 0.0061 0.0033 'International Tables Vol C Tables 4.2.6.8 and 6.1.1.4'
Cu Cu 0.3201 1.2651 'International Tables Vol C Tables 4.2.6.8 and 6.1.1.4'

loop_
_geom_angle_atom_site_label_1
_geom_angle_atom_site_label_2
_geom_angle_atom_site_label_3
_geom_angle
_geom_angle_site_symmetry_1
_geom_angle_site_symmetry_3
_geom_angle_publ_flag
N4 Cu1 N13 174.60(8) . . ?
N4 Cu1 N15 95.53(9) . . ?
N13 Cu1 N15 89.60(9) . . ?
N4 Cu1 N1 77.89(9) . . ?
N13 Cu1 N1 96.97(9) . . ?
N15 Cu1 N1 173.42(8) . . ?
N4 Cu1 N12 85.20(9) . 2_456 ?
N13 Cu1 N12 93.10(8) . 2_456 ?
N15 Cu1 N12 90.43(9) . 2_456 ?
N1 Cu1 N12 88.83(9) . 2_456 ?
N4 Cu1 N7 83.51(8) . 2_556 ?
N13 Cu1 N7 97.75(8) . 2_556 ?
N15 Cu1 N7 94.94(8) . 2_556 ?
N1 Cu1 N7 84.60(8) . 2_556 ?
N12 Cu1 N7 167.92(8) 2_456 2_556 ?
N7 Cu2 N10 94.87(10) . . ?
N7 Cu2 N4 165.78(10) . . ?
N10 Cu2 N4 90.33(9) . . ?
N7 Cu2 N1 99.60(10) . . ?
N10 Cu2 N1 164.43(10) . . ?
N4 Cu2 N1 76.96(8) . . ?
N2 N1 Cu1 127.34(18) . . ?
N2 N1 Cu2 127.60(18) . . ?
Cu1 N1 Cu2 101.40(9) . . ?
N3 N2 N1 176.4(3) . . ?
N5 N4 Cu1 127.02(18) . . ?
N5 N4 Cu2 125.56(17) . . ?
Cu1 N4 Cu2 102.31(9) . . ?
N6 N5 N4 178.7(3) . . ?
N8 N7 Cu2 126.0(2) . . ?
N9 N8 N7 174.7(3) . . ?
N11 N10 Cu2 127.2(2) . . ?
N12 N11 N10 176.1(3) . . ?
C4 N13 N14 105.2(2) . . ?
C4 N13 Cu1 132.37(19) . . ?
N14 N13 Cu1 121.01(16) . . ?
C2 N14 N13 110.8(2) . . ?
C2 N14 C1 129.1(2) . . ?
N13 N14 C1 119.82(19) . . ?
N14 C1 N16 109.7(2) . . ?
N14 C2 C3 107.5(2) . . ?
C2 C3 C4 105.5(2) . . ?
N13 C4 C3 111.0(3) . . ?
C7 N15 N16 105.5(2) . . ?
C7 N15 Cu1 132.22(18) . . ?
N16 N15 Cu1 122.01(16) . . ?
C5 N16 N15 110.8(2) . . ?
C5 N16 C1 129.3(2) . . ?
N15 N16 C1 119.8(2) . . ?
N16 C5 C6 107.7(2) . . ?
C5 C6 C7 105.4(3) . . ?
N15 C7 C6 110.6(3) . . ?

loop_
_geom_bond_atom_site_label_1
_geom_bond_atom_site_label_2
_geom_bond_distance
_geom_bond_site_symmetry_2
_geom_bond_publ_flag
Cu1 N4 1.989(2) . ?
Cu1 N13 1.998(2) . ?
Cu1 N15 1.999(2) . ?
Cu1 N1 2.004(2) . ?
Cu1 N12 2.643(3) 2_456 ?
Cu1 N7 2.703(3) 2_556 ?
Cu2 N7 1.951(2) . ?
Cu2 N10 1.965(2) . ?
Cu2 N4 2.012(2) . ?
Cu2 N1 2.023(2) . ?
N1 N2 1.224(3) . ?
N2 N3 1.131(4) . ?
N4 N5 1.215(3) . ?
N5 N6 1.137(4) . ?
N7 N8 1.209(3) . ?
N8 N9 1.145(4) . ?
N10 N11 1.187(3) . ?
N11 N12 1.147(3) . ?
N13 C4 1.331(3) . ?
N13 N14 1.360(3) . ?
N14 C2 1.347(3) . ?
N14 C1 1.447(3) . ?
C1 N16 1.449(3) . ?
C2 C3 1.360(4) . ?
C3 C4 1.387(4) . ?
N15 C7 1.331(3) . ?
N15 N16 1.357(3) . ?
N16 C5 1.341(3) . ?
C5 C6 1.362(5) . ?
C6 C7 1.390(4) . ?
